data_4074951
loop_
_publ_author_name
'Guerrero, Antonio'
'Hughes, David L.'
'Bochmann, Manfred'

_publ_section_title
;
 Synthesis and Crystal Structure of Ethyl Zinc Chloride
;
_journal_coden_ASTM ORGND7
_journal_issue 6
_journal_name_full Organometallics
_journal_page_first 1525
_journal_page_last 1527
_journal_paper_doi 10.1021/om051043x
_journal_volume 25
_journal_year 2006
_chemical_formula_moiety 'C2 H5 Cl Zn'
_chemical_formula_structural '[Zn Et Cl]'
_chemical_formula_sum 'C2 H5 Cl Zn'
_chemical_formula_weight 129.88
_space_group_IT_number 61
_symmetry_cell_setting orthorhombic
_symmetry_space_group_name_Hall '-P 2ac 2ab'
_symmetry_space_group_name_H-M 'P b c a'
_atom_sites_solution_hydrogens geom
_atom_sites_solution_primary direct
_atom_sites_solution_secondary difmap
_audit_creation_method 'SHELXL-97 and CrysAlis RED'
_cell_angle_alpha 90.00
_cell_angle_beta 90.00
_cell_angle_gamma 90.00
_cell_formula_units_Z 8
_cell_length_a 6.3802(6)
_cell_length_b 5.9324(4)
_cell_length_c 21.8428(17)
_cell_measurement_temperature 140(2)
_cell_volume 826.75(12)
_computing_cell_refinement
;
 CrysAlis RED, Oxford Diffraction Ltd., Version 1.171.27p5 beta 
;
_computing_data_collection
;
 CrysAlis CCD, Oxford Diffraction Ltd., Version 1.171.27p5 beta 
;
_computing_data_reduction
;
 CrysAlis RED, Oxford Diffraction Ltd., Version 1.171.27p5 beta 
;
_computing_molecular_graphics 'ORTEP (Johnson, 1971)'
_computing_publication_material 'SHELXL-97 (Sheldrick, 1997b)'
_computing_structure_refinement 'SHELXL-97 (Sheldrick, 1997b)'
_computing_structure_solution 'SHELXS-97 (Sheldrick, 1997a)'
_diffrn_ambient_temperature 140(1)
_diffrn_detector_area_resol_mean 16.0050
_diffrn_measured_fraction_theta_full 0.996
_diffrn_measured_fraction_theta_max 0.996
_diffrn_measurement_device_type 'Oxford Diffraction Xcalibur 3/CCD'
_diffrn_measurement_method 'Thin slice \f and \w scans'
_diffrn_radiation_monochromator graphite
_diffrn_radiation_source 'Enhance (Mo) X-ray Source'
_diffrn_radiation_type Mo-K\a
_diffrn_radiation_wavelength 0.71073
_diffrn_reflns_av_R_equivalents 0.0650
_diffrn_reflns_av_sigmaI/netI 0.0218
_diffrn_reflns_limit_h_max 8
_diffrn_reflns_limit_h_min -8
_diffrn_reflns_limit_k_max 7
_diffrn_reflns_limit_k_min -7
_diffrn_reflns_limit_l_max 28
_diffrn_reflns_limit_l_min -28
_diffrn_reflns_number 11295
_diffrn_reflns_theta_full 27.50
_diffrn_reflns_theta_max 27.50
_diffrn_reflns_theta_min 4.78
_exptl_absorpt_coefficient_mu 6.352
_exptl_absorpt_correction_T_max 1.50
_exptl_absorpt_correction_T_min 0.22
_exptl_absorpt_correction_type multi-scan
_exptl_absorpt_process_details 'SADABS V2.10 (Sheldrick, G.M., 2003)'
_exptl_crystal_colour colourless
_exptl_crystal_density_diffrn 2.087
_exptl_crystal_density_method 'not measured'
_exptl_crystal_description prism
_exptl_crystal_F_000 512
_exptl_crystal_size_max 1.0
_exptl_crystal_size_mid 0.26
_exptl_crystal_size_min 0.26
_refine_diff_density_max 0.373
_refine_diff_density_min -0.563
_refine_diff_density_rms 0.082
_refine_ls_extinction_method none
_refine_ls_goodness_of_fit_ref 1.335
_refine_ls_hydrogen_treatment constr
_refine_ls_matrix_type full
_refine_ls_number_parameters 37
_refine_ls_number_reflns 949
_refine_ls_number_restraints 0
_refine_ls_restrained_S_all 1.335
_refine_ls_R_factor_all 0.0233
_refine_ls_R_factor_gt 0.0225
_refine_ls_shift/su_max 0.001
_refine_ls_shift/su_mean 0.000
_refine_ls_structure_factor_coef Fsqd
_refine_ls_weighting_details 'calc w=1/[\s^2^(Fo^2^)+(0.0000P)^2^+1.4927P] where P=(Fo^2^+2Fc^2^)/3'
_refine_ls_weighting_scheme calc
_refine_ls_wR_factor_gt 0.0548
_refine_ls_wR_factor_ref 0.0550
_reflns_number_gt 926
_reflns_number_total 949
_reflns_threshold_expression I>2sigma(I)
_cod_data_source_file om051043xsi20051206_085312.cif
_cod_data_source_block antong4
_cod_original_sg_symbol_H-M 'Pbca '
_cod_database_code 4074951

loop_
_symmetry_equiv_pos_as_xyz
'x, y, z'
'-x+1/2, -y, z+1/2'
'-x, y+1/2, -z+1/2'
'x+1/2, -y+1/2, -z'
'-x, -y, -z'
'x-1/2, y, -z-1/2'
'x, -y-1/2, z-1/2'
'-x-1/2, y-1/2, z'

loop_
_atom_site_label
_atom_site_type_symbol
_atom_site_fract_x
_atom_site_fract_y
_atom_site_fract_z
_atom_site_U_iso_or_equiv
_atom_site_adp_type
_atom_site_occupancy
_atom_site_symmetry_multiplicity
_atom_site_calc_flag
_atom_site_refinement_flags
Zn Zn 0.03165(5) 0.17652(5) 0.689628(12) 0.01920(11) Uani 1 1 d .
Cl Cl 0.41482(9) 0.09072(9) 0.71111(2) 0.01231(13) Uani 1 1 d .
C1 C -0.0561(4) 0.1062(5) 0.60645(11) 0.0197(5) Uani 1 1 d .
H1A H -0.0243 -0.0506 0.5980 0.024 Uiso 1 1 calc R
H1B H -0.2067 0.1250 0.6035 0.024 Uiso 1 1 calc R
C2 C 0.0496(5) 0.2537(5) 0.55777(12) 0.0275(7) Uani 1 1 d .
H2A H 0.0004 0.2107 0.5179 0.041 Uiso 1 1 calc R
H2B H 0.1988 0.2338 0.5598 0.041 Uiso 1 1 calc R
H2C H 0.0158 0.4091 0.5651 0.041 Uiso 1 1 calc R

loop_
_atom_site_aniso_label
_atom_site_aniso_U_11
_atom_site_aniso_U_22
_atom_site_aniso_U_33
_atom_site_aniso_U_23
_atom_site_aniso_U_13
_atom_site_aniso_U_12
Zn 0.0236(2) 0.02170(19) 0.01233(16) -0.00209(11) -0.00252(11) -0.00124(12)
Cl 0.0132(3) 0.0102(3) 0.0136(3) -0.00090(19) -0.0022(2) 0.0004(2)
C1 0.0217(14) 0.0224(13) 0.0152(11) -0.0018(10) -0.0043(10) -0.0032(11)
C2 0.0357(19) 0.0282(16) 0.0185(13) 0.0038(12) 0.0023(11) 0.0018(13)

loop_
_atom_type_symbol
_atom_type_description
_atom_type_scat_dispersion_real
_atom_type_scat_dispersion_imag
_atom_type_scat_source
C C 0.0033 0.0016 'International Tables Vol C Tables 4.2.6.8 and 6.1.1.4'
H H 0.0000 0.0000 'International Tables Vol C Tables 4.2.6.8 and 6.1.1.4'
Cl Cl 0.1484 0.1585 'International Tables Vol C Tables 4.2.6.8 and 6.1.1.4'
Zn Zn 0.2839 1.4301 'International Tables Vol C Tables 4.2.6.8 and 6.1.1.4'

loop_
_geom_angle_atom_site_label_1
_geom_angle_atom_site_label_2
_geom_angle_atom_site_label_3
_geom_angle
_geom_angle_site_symmetry_1
_geom_angle_site_symmetry_3
C1 Zn Cl 136.39(8) . 6_557
C1 Zn Cl 114.90(8) . 8_665
Cl Zn Cl 94.722(18) 6_557 8_665
C1 Zn Cl 113.96(8) . .
Cl Zn Cl 95.250(17) 6_557 .
Cl Zn Cl 91.748(18) 8_665 .
Zn Cl Zn 109.85(2) 6_657 8_655
Zn Cl Zn 115.62(2) 6_657 .
Zn Cl Zn 106.91(2) 8_655 .
C2 C1 Zn 113.48(18) . .
C2 C1 H1A 108.9 . .
Zn C1 H1A 108.9 . .
C2 C1 H1B 108.9 . .
Zn C1 H1B 108.9 . .
H1A C1 H1B 107.7 . .
C1 C2 H2A 109.5 . .
C1 C2 H2B 109.5 . .
H2A C2 H2B 109.5 . .
C1 C2 H2C 109.5 . .
H2A C2 H2C 109.5 . .
H2B C2 H2C 109.5 . .

loop_
_geom_bond_atom_site_label_1
_geom_bond_atom_site_label_2
_geom_bond_distance
_geom_bond_site_symmetry_2
Zn C1 1.946(2) .
Zn Cl 2.3486(6) 6_557
Zn Cl 2.5248(6) 8_665
Zn Cl 2.5408(7) .
Cl Zn 2.3486(6) 6_657
Cl Zn 2.5248(6) 8_655
C1 C2 1.533(4) .
C1 H1A 0.9700 .
C1 H1B 0.9700 .
C2 H2A 0.9600 .
C2 H2B 0.9600 .
C2 H2C 0.9600 .

loop_
_geom_torsion_atom_site_label_1
_geom_torsion_atom_site_label_2
_geom_torsion_atom_site_label_3
_geom_torsion_atom_site_label_4
_geom_torsion
_geom_torsion_site_symmetry_1
_geom_torsion_site_symmetry_4
C1 Zn Cl Zn 179.20(9) . 6_657
Cl Zn Cl Zn -34.02(4) 6_557 6_657
Cl Zn Cl Zn 60.88(3) 8_665 6_657
C1 Zn Cl Zn -58.16(9) . 8_655
Cl Zn Cl Zn 88.61(2) 6_557 8_655
Cl Zn Cl Zn -176.482(9) 8_665 8_655
Cl Zn C1 C2 166.41(15) 6_557 .
Cl Zn C1 C2 38.2(2) 8_665 .
Cl Zn C1 C2 -65.9(2) . .
